data_1543968
loop_
_publ_author_name
'Hai-Juan Du'
'Li-Wei Mi'
'Zhong-Cheng Yue'
'Yun-Yin Niu'
'Hong-Wei Hou'

_publ_section_title
;
 Templated fabrication, isomer recognition of series of
 1,1'-(alkane-1,omega-diyl)-bis(3-methylimidazolium)-induced
 polyoxometalates (omega = 1-11)
;
_journal_name_full 'Inorganica Chimica Acta'
_journal_page_first 418
_journal_page_last 426
_journal_paper_doi 10.1016/j.ica.2013.09.050
_journal_volume 409B
_journal_year 2014
_chemical_formula_moiety '2(Mo4 O13), 2(C11 H18 N4)'
_chemical_formula_sum 'C22 H36 Mo8 N8 O26'
_chemical_formula_weight 1596.11
_space_group_crystal_system triclinic
_space_group_IT_number 2
_space_group_name_Hall '-P 1'
_space_group_name_H-M_alt 'P -1'
_symmetry_space_group_name_Hall '-P 1'
_symmetry_space_group_name_H-M 'P -1'
_atom_sites_solution_hydrogens geom
_atom_sites_solution_primary direct
_atom_sites_solution_secondary difmap
_cell_angle_alpha 96.707(5)
_cell_angle_beta 96.709(5)
_cell_angle_gamma 116.082(8)
_cell_formula_units_Z 2
_cell_length_a 10.3059(8)
_cell_length_b 10.9132(9)
_cell_length_c 21.2906(10)
_cell_measurement_reflns_used 8870
_cell_measurement_temperature 291.15
_cell_measurement_theta_max 26.3149
_cell_measurement_theta_min 2.9769
_cell_volume 2097.7(3)
_computing_cell_refinement
;
CrysAlisPro, Agilent Technologies,
Version 1.171.34.49 (release 20-01-2011 CrysAlis171 .NET)
(compiled Jan 20 2011,15:58:25)
;
_computing_data_collection
;
CrysAlisPro, Agilent Technologies,
Version 1.171.34.49 (release 20-01-2011 CrysAlis171 .NET)
(compiled Jan 20 2011,15:58:25)
;
_computing_data_reduction
;
CrysAlisPro, Agilent Technologies,
Version 1.171.34.49 (release 20-01-2011 CrysAlis171 .NET)
(compiled Jan 20 2011,15:58:25)
;
_computing_molecular_graphics
;
O. V. Dolomanov, L. J. Bourhis, R. J. Gildea, J. A. K. Howard and H. Puschmann,
OLEX2: a complete structure solution, refinement and analysis program.
J. Appl. Cryst. (2009). 42, 339-341.
;
_computing_publication_material
;
O. V. Dolomanov, L. J. Bourhis, R. J. Gildea, J. A. K. Howard and H. Puschmann,
OLEX2: a complete structure solution, refinement and analysis program.
J. Appl. Cryst. (2009). 42, 339-341.
;
_computing_structure_refinement 'SHELXL-97 (Sheldrick, 1997)'
_computing_structure_solution 'A short history of SHELX (Sheldrick, 2007)'
_diffrn_ambient_temperature 291.15
_diffrn_detector_area_resol_mean 16.2542
_diffrn_measured_fraction_theta_full 0.996
_diffrn_measured_fraction_theta_max 0.996
_diffrn_measurement_details
;
  1 omega  -44.00   46.00   1.0000   15.0000
omega____ theta____ kappa____ phi______ frames
    -       18.2642  -77.0000  150.0000 90

  2 omega   -8.00   88.00   1.0000   15.0000
omega____ theta____ kappa____ phi______ frames
    -       18.2642   77.0000  -90.0000 96

  3 omega  -54.00  -14.00   1.0000   15.0000
omega____ theta____ kappa____ phi______ frames
    -       18.2642  -37.0000    0.0000 40

  4 omega  -47.00   36.00   1.0000   15.0000
omega____ theta____ kappa____ phi______ frames
    -       18.2642  -37.0000   30.0000 83

  5 omega   22.00   79.00   1.0000   15.0000
omega____ theta____ kappa____ phi______ frames
    -       18.2642 -132.0000   72.0000 57

  6 omega  -81.00  -56.00   1.0000   15.0000
omega____ theta____ kappa____ phi______ frames
    -      -18.8892  -37.0000  -60.0000 25

  7 omega  -82.00  -55.00   1.0000   15.0000
omega____ theta____ kappa____ phi______ frames
    -      -18.8892  136.0000  104.0000 27
;
_diffrn_measurement_device_type 'Xcalibur, Eos, Gemini'
_diffrn_measurement_method '\w scans'
_diffrn_orient_matrix_UB_11 0.0773926000
_diffrn_orient_matrix_UB_12 0.0379373000
_diffrn_orient_matrix_UB_13 0.0102622000
_diffrn_orient_matrix_UB_21 0.0089870000
_diffrn_orient_matrix_UB_22 -0.0030916000
_diffrn_orient_matrix_UB_23 -0.0325784000
_diffrn_orient_matrix_UB_31 -0.0042169000
_diffrn_orient_matrix_UB_32 0.0630925000
_diffrn_orient_matrix_UB_33 -0.0002470000
_diffrn_radiation_monochromator graphite
_diffrn_radiation_type 'Mo K\a'
_diffrn_radiation_wavelength 0.7107
_diffrn_reflns_av_R_equivalents 0.0261
_diffrn_reflns_av_unetI/netI 0.0424
_diffrn_reflns_limit_h_max 12
_diffrn_reflns_limit_h_min -12
_diffrn_reflns_limit_k_max 13
_diffrn_reflns_limit_k_min -13
_diffrn_reflns_limit_l_max 15
_diffrn_reflns_limit_l_min -26
_diffrn_reflns_number 16409
_diffrn_reflns_theta_full 26.37
_diffrn_reflns_theta_max 26.37
_diffrn_reflns_theta_min 3.01
_diffrn_source 'Enhance (Mo) X-ray Source'
_exptl_absorpt_coefficient_mu 2.410
_exptl_absorpt_correction_T_max 1.00000
_exptl_absorpt_correction_T_min 0.97660
_exptl_absorpt_correction_type multi-scan
_exptl_absorpt_process_details
;
CrysAlisPro, Agilent Technologies,
Version 1.171.34.49 (release 20-01-2011 CrysAlis171 .NET)
(compiled Jan 20 2011,15:58:25)
Empirical absorption correction using spherical harmonics,
 implemented in SCALE3 ABSPACK scaling algorithm.
;
_exptl_crystal_density_diffrn 2.527
_exptl_crystal_density_method 'not measured'
_exptl_crystal_F_000 1536
_exptl_crystal_size_max 0.22
_exptl_crystal_size_mid 0.21
_exptl_crystal_size_min 0.18
_refine_diff_density_max 3.014
_refine_diff_density_min -0.851
_refine_diff_density_rms 0.242
_refine_ls_extinction_method none
_refine_ls_goodness_of_fit_ref 1.066
_refine_ls_hydrogen_treatment constr
_refine_ls_matrix_type full
_refine_ls_number_parameters 581
_refine_ls_number_reflns 8552
_refine_ls_number_restraints 0
_refine_ls_restrained_S_all 1.066
_refine_ls_R_factor_all 0.0605
_refine_ls_R_factor_gt 0.0499
_refine_ls_shift/su_max 0.001
_refine_ls_shift/su_mean 0.000
_refine_ls_structure_factor_coef Fsqd
_refine_ls_weighting_details 'calc w=1/[\s^2^(Fo^2^)+(0.0734P)^2^+14.8413P] where P=(Fo^2^+2Fc^2^)/3'
_refine_ls_weighting_scheme calc
_refine_ls_wR_factor_gt 0.1371
_refine_ls_wR_factor_ref 0.1450
_reflns_number_gt 7089
_reflns_number_total 8552
_reflns_threshold_expression >2sigma(I)
_cod_data_source_file ICA-2014-409B-418-426-3.cif
_cod_data_source_block 3
_cod_depositor_comments
;
The following automatic conversions were performed:

'_refine_ls_hydrogen_treatment' value 'Constr' changed to 'constr'
according to the built-in table from CIF Core dictionary named
'cif_core.dic' version 2.4.1 from 2010-06-29.

Automatic conversion script
Id: cif_fix_values 4624 2016-04-14 12:54:50Z antanas 

The following automatic conversions were performed:

'_journal_paper_doi' value
'http://dx.doi.org/10.1016/j.ica.2013.09.050' was changed to
'10.1016/j.ica.2013.09.050'.

Automatic conversion script
Id: cif_fix_values 6433 2018-09-21 13:16:33Z andrius 
;
_cod_database_code 1543968

loop_
_space_group_symop_id
_space_group_symop_operation_xyz
1 'x, y, z'
2 '-x, -y, -z'

loop_
_atom_site_label
_atom_site_type_symbol
_atom_site_fract_x
_atom_site_fract_y
_atom_site_fract_z
_atom_site_U_iso_or_equiv
_atom_site_adp_type
_atom_site_occupancy
_atom_site_symmetry_multiplicity
_atom_site_calc_flag
_atom_site_refinement_flags
_atom_site_disorder_assembly
_atom_site_disorder_group
Mo1 Mo 0.46964(7) -0.08402(6) 0.36479(3) 0.02140(15) Uani 1 1 d . . .
Mo2 Mo 0.47805(7) 0.14286(6) 0.47776(3) 0.01930(15) Uani 1 1 d . . .
Mo3 Mo 0.80368(7) 0.32582(7) 0.58873(3) 0.02550(16) Uani 1 1 d . . .
Mo4 Mo 0.79297(7) 0.09364(7) 0.47384(3) 0.02423(16) Uani 1 1 d . . .
Mo5 Mo 0.74136(8) 0.71399(7) 0.90152(3) 0.02595(17) Uani 1 1 d . . .
Mo6 Mo 0.46666(7) 0.40296(7) 0.86560(3) 0.02195(15) Uani 1 1 d . . .
Mo7 Mo 0.40411(7) 0.20537(7) 0.98285(3) 0.02497(16) Uani 1 1 d . . .
Mo8 Mo 0.32002(7) 0.48445(6) 0.97847(3) 0.01894(15) Uani 1 1 d . . .
O1 O 0.6237(6) -0.0987(5) 0.4508(3) 0.0251(11) Uani 1 1 d . . .
O2 O 0.5880(7) -0.0907(6) 0.3167(3) 0.0324(13) Uani 1 1 d . . .
O3 O 0.3525(7) -0.0447(6) 0.3184(3) 0.0335(13) Uani 1 1 d . . .
O4 O 0.5925(6) 0.1064(5) 0.4185(2) 0.0215(11) Uani 1 1 d . . .
O5 O 0.3572(6) 0.1712(6) 0.4277(3) 0.0304(12) Uani 1 1 d . . .
O6 O 0.6110(6) 0.3108(5) 0.5181(2) 0.0260(11) Uani 1 1 d . . .
O7 O 0.6468(6) 0.2763(5) 0.6371(2) 0.0263(11) Uani 1 1 d . . .
O8 O 0.8786(7) 0.5018(6) 0.6037(3) 0.0415(15) Uani 1 1 d . . .
O9 O 0.9169(7) 0.2868(7) 0.6379(3) 0.0377(14) Uani 1 1 d . . .
O10 O 0.8531(6) 0.2848(6) 0.5080(3) 0.0312(12) Uani 1 1 d . . .
O11 O 0.6282(6) 0.0800(5) 0.5438(2) 0.0212(10) Uani 1 1 d . . .
O12 O 0.8679(7) 0.1055(7) 0.4066(3) 0.0393(14) Uani 1 1 d . . .
O13 O 0.8997(6) 0.0571(6) 0.5279(3) 0.0354(13) Uani 1 1 d . . .
O14 O 0.5323(5) 0.5787(5) 0.9522(2) 0.0210(10) Uani 1 1 d . . .
O15 O 0.7656(6) 0.8344(5) 0.9802(3) 0.0304(12) Uani 1 1 d . . .
O16 O 0.9088(7) 0.7851(7) 0.8804(3) 0.0424(15) Uani 1 1 d . . .
O17 O 0.6354(7) 0.7604(7) 0.8516(3) 0.0392(14) Uani 1 1 d . . .
O18 O 0.8111(6) 0.6123(6) 0.9789(2) 0.0268(11) Uani 1 1 d . . .
O19 O 0.6621(6) 0.5239(6) 0.8592(2) 0.0266(11) Uani 1 1 d . . .
O20 O 0.3669(6) 0.4525(7) 0.8144(3) 0.0347(13) Uani 1 1 d . . .
O21 O 0.4531(7) 0.2525(6) 0.8239(3) 0.0350(13) Uani 1 1 d . . .
O22 O 0.5760(6) 0.3498(5) 0.9546(3) 0.0248(11) Uani 1 1 d . . .
O23 O 0.3356(7) 0.0737(6) 0.9179(3) 0.0404(15) Uani 1 1 d . . .
O24 O 0.5029(7) 0.1612(6) 1.0371(3) 0.0399(15) Uani 1 1 d . . .
O25 O 0.3186(5) 0.3305(5) 0.9224(3) 0.0246(11) Uani 1 1 d . . .
O26 O 0.2299(6) 0.5411(6) 0.9276(3) 0.0297(12) Uani 1 1 d . . .
N1 N 0.6876(8) 0.5578(7) 0.4325(3) 0.0308(15) Uani 1 1 d . . .
N2 N 0.5229(7) 0.4707(7) 0.3454(3) 0.0265(14) Uani 1 1 d . . .
N3 N 0.1027(7) 0.0751(7) 0.2808(3) 0.0275(14) Uani 1 1 d . . .
N4 N -0.0829(7) -0.0940(7) 0.3039(3) 0.0305(15) Uani 1 1 d . . .
N5 N 0.1444(8) 0.7957(7) 0.0600(4) 0.0337(16) Uani 1 1 d . . .
N6 N 0.1504(8) 0.7341(7) 0.1525(3) 0.0318(15) Uani 1 1 d . . .
N7 N -0.1705(8) 0.3739(7) 0.2251(3) 0.0301(15) Uani 1 1 d . . .
N8 N -0.3508(8) 0.1680(7) 0.2094(3) 0.0319(15) Uani 1 1 d . . .
C1 C 0.7113(10) 0.4566(10) 0.3988(5) 0.043(2) Uani 1 1 d . . .
H1 H 0.7834 0.4302 0.4113 0.052 Uiso 1 1 calc R . .
C2 C 0.6084(10) 0.4027(9) 0.3437(5) 0.041(2) Uani 1 1 d . . .
H2 H 0.5976 0.3328 0.3109 0.049 Uiso 1 1 calc R . .
C3 C 0.5736(9) 0.5634(8) 0.3999(4) 0.0296(17) Uani 1 1 d . . .
H3 H 0.5352 0.6228 0.4130 0.036 Uiso 1 1 calc R . .
C4 C 0.3988(10) 0.4470(9) 0.2955(4) 0.0349(19) Uani 1 1 d . . .
H4A H 0.4219 0.4299 0.2535 0.042 Uiso 1 1 calc R . .
H4B H 0.3864 0.5305 0.2988 0.042 Uiso 1 1 calc R . .
C5 C 0.2560(10) 0.3265(9) 0.3005(5) 0.038(2) Uani 1 1 d . . .
H5A H 0.1765 0.3280 0.2718 0.046 Uiso 1 1 calc R . .
H5B H 0.2388 0.3391 0.3441 0.046 Uiso 1 1 calc R . .
C6 C 0.2507(9) 0.1856(8) 0.2842(4) 0.0276(16) Uani 1 1 d . . .
H6A H 0.2809 0.1767 0.2431 0.033 Uiso 1 1 calc R . .
H6B H 0.3188 0.1771 0.3168 0.033 Uiso 1 1 calc R . .
C7 C -0.0170(9) 0.0421(9) 0.2342(4) 0.0327(18) Uani 1 1 d . . .
H7 H -0.0178 0.0856 0.1992 0.039 Uiso 1 1 calc R . .
C8 C -0.1325(10) -0.0637(9) 0.2479(4) 0.0357(19) Uani 1 1 d . . .
H8 H -0.2279 -0.1082 0.2242 0.043 Uiso 1 1 calc R . .
C9 C 0.0593(9) -0.0085(8) 0.3229(4) 0.0282(17) Uani 1 1 d . . .
H9 H 0.1188 -0.0072 0.3596 0.034 Uiso 1 1 calc R . .
C10 C -0.1729(10) -0.2014(9) 0.3378(5) 0.040(2) Uani 1 1 d . . .
H10A H -0.2702 -0.2544 0.3126 0.060 Uiso 1 1 calc R . .
H10B H -0.1779 -0.1582 0.3788 0.060 Uiso 1 1 calc R . .
H10C H -0.1293 -0.2618 0.3443 0.060 Uiso 1 1 calc R . .
C11 C 0.7775(12) 0.6474(11) 0.4939(5) 0.051(3) Uani 1 1 d . . .
H11A H 0.7201 0.6264 0.5272 0.077 Uiso 1 1 calc R . .
H11B H 0.8101 0.7429 0.4904 0.077 Uiso 1 1 calc R . .
H11C H 0.8614 0.6316 0.5045 0.077 Uiso 1 1 calc R . .
C12 C 0.0594(11) 0.8379(10) 0.0926(6) 0.048(2) Uani 1 1 d . . .
H12 H 0.0085 0.8842 0.0774 0.057 Uiso 1 1 calc R . .
C13 C 0.0632(11) 0.8006(11) 0.1499(5) 0.045(2) Uani 1 1 d . . .
H13 H 0.0158 0.8163 0.1822 0.054 Uiso 1 1 calc R . .
C14 C 0.1964(9) 0.7326(9) 0.0974(5) 0.037(2) Uani 1 1 d . . .
H14 H 0.2564 0.6931 0.0865 0.044 Uiso 1 1 calc R . .
C15 C 0.1857(10) 0.6745(10) 0.2065(4) 0.039(2) Uani 1 1 d . . .
H15A H 0.1938 0.7318 0.2467 0.047 Uiso 1 1 calc R . .
H15B H 0.2805 0.6765 0.2057 0.047 Uiso 1 1 calc R . .
C16 C 0.0727(10) 0.5275(10) 0.2048(5) 0.040(2) Uani 1 1 d . . .
H16A H 0.0564 0.4728 0.1626 0.048 Uiso 1 1 calc R . .
H16B H 0.1113 0.4888 0.2363 0.048 Uiso 1 1 calc R . .
C17 C -0.0721(9) 0.5148(8) 0.2181(4) 0.0304(17) Uani 1 1 d . . .
H17A H -0.0552 0.5792 0.2573 0.036 Uiso 1 1 calc R . .
H17B H -0.1187 0.5399 0.1831 0.036 Uiso 1 1 calc R . .
C18 C -0.1470(10) 0.3131(10) 0.2760(4) 0.0354(19) Uani 1 1 d . . .
H18 H -0.0683 0.3537 0.3106 0.042 Uiso 1 1 calc R . .
C19 C -0.2603(11) 0.1839(10) 0.2658(5) 0.040(2) Uani 1 1 d . . .
H19 H -0.2744 0.1181 0.2919 0.048 Uiso 1 1 calc R . .
C20 C -0.2949(9) 0.2840(8) 0.1854(4) 0.0325(18) Uani 1 1 d . . .
H20 H -0.3356 0.2993 0.1476 0.039 Uiso 1 1 calc R . .
C21 C -0.4886(10) 0.0423(9) 0.1804(5) 0.041(2) Uani 1 1 d . . .
H21A H -0.4670 -0.0328 0.1672 0.061 Uiso 1 1 calc R . .
H21B H -0.5370 0.0595 0.1437 0.061 Uiso 1 1 calc R . .
H21C H -0.5516 0.0181 0.2116 0.061 Uiso 1 1 calc R . .
C22 C 0.1708(12) 0.8133(12) -0.0055(5) 0.053(3) Uani 1 1 d . . .
H22A H 0.1169 0.7253 -0.0344 0.079 Uiso 1 1 calc R . .
H22B H 0.2740 0.8481 -0.0058 0.079 Uiso 1 1 calc R . .
H22C H 0.1387 0.8779 -0.0192 0.079 Uiso 1 1 calc R . .

loop_
_atom_site_aniso_label
_atom_site_aniso_U_11
_atom_site_aniso_U_22
_atom_site_aniso_U_33
_atom_site_aniso_U_23
_atom_site_aniso_U_13
_atom_site_aniso_U_12
Mo1 0.0281(3) 0.0243(3) 0.0145(3) 0.0022(2) 0.0028(2) 0.0151(3)
Mo2 0.0244(3) 0.0208(3) 0.0163(3) 0.0032(2) 0.0025(2) 0.0140(3)
Mo3 0.0254(3) 0.0258(3) 0.0224(3) -0.0007(3) 0.0004(3) 0.0115(3)
Mo4 0.0212(3) 0.0277(3) 0.0238(3) 0.0016(3) 0.0051(3) 0.0119(3)
Mo5 0.0277(4) 0.0290(3) 0.0226(3) 0.0094(3) 0.0095(3) 0.0120(3)
Mo6 0.0207(3) 0.0294(3) 0.0155(3) 0.0021(2) 0.0027(2) 0.0119(3)
Mo7 0.0273(3) 0.0218(3) 0.0273(4) 0.0059(3) 0.0092(3) 0.0114(3)
Mo8 0.0172(3) 0.0241(3) 0.0167(3) 0.0039(2) 0.0029(2) 0.0106(3)
O1 0.025(3) 0.028(3) 0.028(3) 0.005(2) 0.002(2) 0.017(2)
O2 0.041(3) 0.038(3) 0.025(3) 0.006(2) 0.011(2) 0.023(3)
O3 0.044(3) 0.034(3) 0.023(3) 0.003(2) -0.002(2) 0.022(3)
O4 0.033(3) 0.025(3) 0.010(2) 0.0029(19) 0.009(2) 0.015(2)
O5 0.042(3) 0.039(3) 0.021(3) 0.008(2) 0.002(2) 0.028(3)
O6 0.031(3) 0.024(3) 0.022(3) 0.004(2) 0.001(2) 0.013(2)
O7 0.033(3) 0.022(3) 0.018(3) 0.001(2) 0.002(2) 0.009(2)
O8 0.044(4) 0.031(3) 0.040(4) 0.001(3) -0.001(3) 0.012(3)
O9 0.035(3) 0.049(4) 0.033(3) -0.001(3) -0.001(3) 0.026(3)
O10 0.031(3) 0.028(3) 0.031(3) 0.002(2) 0.009(2) 0.010(3)
O11 0.025(3) 0.024(3) 0.017(2) -0.0017(19) 0.005(2) 0.014(2)
O12 0.036(3) 0.047(4) 0.032(3) 0.003(3) 0.014(3) 0.017(3)
O13 0.030(3) 0.049(4) 0.034(3) 0.006(3) 0.002(3) 0.026(3)
O14 0.020(2) 0.026(3) 0.019(3) 0.003(2) 0.005(2) 0.012(2)
O15 0.031(3) 0.025(3) 0.031(3) 0.005(2) 0.011(2) 0.007(2)
O16 0.037(3) 0.049(4) 0.040(4) 0.016(3) 0.017(3) 0.014(3)
O17 0.050(4) 0.047(4) 0.033(3) 0.016(3) 0.011(3) 0.030(3)
O18 0.025(3) 0.038(3) 0.021(3) 0.007(2) 0.008(2) 0.016(2)
O19 0.022(3) 0.037(3) 0.018(3) 0.007(2) 0.005(2) 0.011(2)
O20 0.030(3) 0.056(4) 0.022(3) 0.011(3) 0.002(2) 0.023(3)
O21 0.039(3) 0.040(3) 0.023(3) -0.004(2) 0.006(2) 0.018(3)
O22 0.022(3) 0.023(3) 0.030(3) 0.009(2) 0.006(2) 0.010(2)
O23 0.048(4) 0.028(3) 0.040(4) 0.000(3) 0.017(3) 0.013(3)
O24 0.047(4) 0.039(3) 0.046(4) 0.019(3) 0.016(3) 0.027(3)
O25 0.019(3) 0.022(3) 0.028(3) 0.003(2) 0.001(2) 0.006(2)
O26 0.028(3) 0.038(3) 0.027(3) 0.009(2) 0.003(2) 0.018(3)
N1 0.033(4) 0.027(3) 0.033(4) 0.005(3) 0.010(3) 0.014(3)
N2 0.030(3) 0.027(3) 0.025(3) 0.008(3) 0.007(3) 0.013(3)
N3 0.027(3) 0.032(3) 0.028(4) 0.009(3) 0.006(3) 0.016(3)
N4 0.028(4) 0.027(3) 0.040(4) 0.007(3) 0.011(3) 0.013(3)
N5 0.027(4) 0.031(4) 0.040(4) 0.005(3) 0.009(3) 0.011(3)
N6 0.028(4) 0.030(4) 0.037(4) 0.001(3) 0.008(3) 0.014(3)
N7 0.031(4) 0.038(4) 0.025(3) 0.009(3) 0.005(3) 0.018(3)
N8 0.038(4) 0.032(4) 0.034(4) 0.011(3) 0.013(3) 0.021(3)
C1 0.030(5) 0.039(5) 0.065(7) 0.008(4) 0.011(4) 0.021(4)
C2 0.044(5) 0.037(5) 0.050(6) -0.005(4) 0.007(4) 0.028(4)
C3 0.037(5) 0.031(4) 0.027(4) 0.005(3) 0.009(3) 0.020(4)
C4 0.040(5) 0.028(4) 0.029(4) 0.004(3) -0.002(4) 0.012(4)
C5 0.033(5) 0.038(5) 0.045(5) 0.006(4) 0.004(4) 0.019(4)
C6 0.026(4) 0.027(4) 0.028(4) 0.007(3) 0.009(3) 0.009(3)
C7 0.036(5) 0.040(5) 0.025(4) 0.004(3) 0.001(3) 0.022(4)
C8 0.029(4) 0.042(5) 0.039(5) 0.002(4) -0.003(4) 0.022(4)
C9 0.027(4) 0.029(4) 0.030(4) 0.008(3) 0.005(3) 0.013(3)
C10 0.032(5) 0.034(5) 0.065(7) 0.016(4) 0.021(4) 0.020(4)
C11 0.050(6) 0.058(6) 0.039(6) 0.003(5) -0.006(5) 0.024(5)
C12 0.048(6) 0.037(5) 0.071(7) 0.007(5) 0.020(5) 0.030(5)
C13 0.050(6) 0.057(6) 0.047(6) 0.005(5) 0.014(5) 0.040(5)
C14 0.030(4) 0.034(4) 0.050(6) 0.004(4) 0.011(4) 0.018(4)
C15 0.034(5) 0.049(5) 0.033(5) 0.005(4) -0.001(4) 0.020(4)
C16 0.035(5) 0.045(5) 0.046(6) 0.012(4) 0.006(4) 0.025(4)
C17 0.036(4) 0.033(4) 0.023(4) 0.002(3) -0.001(3) 0.019(4)
C18 0.035(5) 0.049(5) 0.031(5) 0.017(4) 0.006(4) 0.025(4)
C19 0.046(5) 0.052(6) 0.042(5) 0.021(4) 0.015(4) 0.035(5)
C20 0.032(4) 0.031(4) 0.036(5) 0.011(3) 0.007(4) 0.015(4)
C21 0.042(5) 0.027(4) 0.053(6) 0.008(4) 0.013(4) 0.015(4)
C22 0.049(6) 0.058(6) 0.049(6) 0.019(5) 0.017(5) 0.018(5)

loop_
_atom_type_symbol
_atom_type_description
_atom_type_scat_dispersion_real
_atom_type_scat_dispersion_imag
_atom_type_scat_source
C C 0.0033 0.0016 'International Tables Vol C Tables 4.2.6.8 and 6.1.1.4'
H H 0.0000 0.0000 'International Tables Vol C Tables 4.2.6.8 and 6.1.1.4'
N N 0.0061 0.0033 'International Tables Vol C Tables 4.2.6.8 and 6.1.1.4'
O O 0.0106 0.0060 'International Tables Vol C Tables 4.2.6.8 and 6.1.1.4'
Mo Mo -1.6832 0.6857 'International Tables Vol C Tables 4.2.6.8 and 6.1.1.4'

loop_
_geom_angle_atom_site_label_1
_geom_angle_atom_site_label_2
_geom_angle_atom_site_label_3
_geom_angle
_geom_angle_site_symmetry_1
_geom_angle_site_symmetry_3
O1 Mo1 Mo2 78.73(13) . .
O2 Mo1 Mo2 135.3(2) . .
O2 Mo1 O1 88.1(2) . .
O2 Mo1 O4 100.2(2) . .
O2 Mo1 O7 100.2(3) . 2_656
O2 Mo1 O11 159.3(2) . 2_656
O3 Mo1 Mo2 85.84(19) . .
O3 Mo1 O1 164.5(2) . .
O3 Mo1 O2 104.5(3) . .
O3 Mo1 O4 96.9(2) . .
O3 Mo1 O7 102.2(3) . 2_656
O3 Mo1 O11 95.9(2) . 2_656
O4 Mo1 Mo2 35.08(14) . .
O4 Mo1 O1 71.37(19) . .
O4 Mo1 O11 73.55(18) . 2_656
O7 Mo1 Mo2 120.31(16) 2_656 .
O7 Mo1 O1 84.2(2) 2_656 .
O7 Mo1 O4 147.4(2) 2_656 .
O7 Mo1 O11 78.4(2) 2_656 2_656
O11 Mo1 Mo2 41.92(12) 2_656 .
O11 Mo1 O1 71.27(18) 2_656 .
O1 Mo2 Mo1 124.42(15) 2_656 .
O1 Mo2 O4 150.1(2) 2_656 .
O1 Mo2 O11 77.82(19) 2_656 .
O1 Mo2 O11 78.7(2) 2_656 2_656
O4 Mo2 Mo1 36.33(15) . .
O4 Mo2 O11 78.29(19) . 2_656
O4 Mo2 O11 77.98(19) . .
O5 Mo2 Mo1 90.23(19) . .
O5 Mo2 O1 100.7(2) . 2_656
O5 Mo2 O4 101.7(2) . .
O5 Mo2 O6 104.3(3) . .
O5 Mo2 O11 174.3(2) . .
O5 Mo2 O11 99.0(2) . 2_656
O6 Mo2 Mo1 134.92(18) . .
O6 Mo2 O1 94.9(2) . 2_656
O6 Mo2 O4 98.6(2) . .
O6 Mo2 O11 81.3(2) . .
O6 Mo2 O11 156.6(2) . 2_656
O11 Mo2 Mo1 86.16(11) . .
O11 Mo2 Mo1 45.70(13) 2_656 .
O11 Mo2 O11 75.3(2) 2_656 .
O6 Mo3 O11 69.58(17) . .
O7 Mo3 O6 76.3(2) . .
O7 Mo3 O11 73.53(19) . .
O8 Mo3 O6 90.6(3) . .
O8 Mo3 O7 101.5(3) . .
O8 Mo3 O9 105.7(3) . .
O8 Mo3 O10 103.4(3) . .
O8 Mo3 O11 160.2(3) . .
O9 Mo3 O6 163.5(3) . .
O9 Mo3 O7 97.5(3) . .
O9 Mo3 O10 99.7(3) . .
O9 Mo3 O11 94.1(2) . .
O10 Mo3 O6 78.4(2) . .
O10 Mo3 O7 144.4(2) . .
O10 Mo3 O11 74.4(2) . .
O1 Mo4 O4 71.88(19) . .
O1 Mo4 O11 72.46(19) . .
O4 Mo4 O11 71.02(17) . .
O10 Mo4 O1 145.4(2) . .
O10 Mo4 O4 83.0(2) . .
O10 Mo4 O11 77.1(2) . .
O12 Mo4 O1 101.8(3) . .
O12 Mo4 O4 90.3(3) . .
O12 Mo4 O10 101.7(3) . .
O12 Mo4 O11 161.3(3) . .
O12 Mo4 O13 105.7(3) . .
O13 Mo4 O1 96.4(3) . .
O13 Mo4 O4 162.1(2) . .
O13 Mo4 O10 101.3(3) . .
O13 Mo4 O11 92.8(2) . .
O15 Mo5 O14 74.7(2) . .
O15 Mo5 O18 77.4(2) . .
O16 Mo5 O14 163.0(3) . .
O16 Mo5 O15 104.1(3) . .
O16 Mo5 O17 104.9(3) . .
O16 Mo5 O18 93.9(3) . .
O16 Mo5 O19 101.5(3) . .
O17 Mo5 O14 92.0(2) . .
O17 Mo5 O15 98.8(3) . .
O17 Mo5 O18 161.1(3) . .
O17 Mo5 O19 97.6(3) . .
O18 Mo5 O14 69.12(17) . .
O19 Mo5 O14 73.63(19) . .
O19 Mo5 O15 144.7(2) . .
O19 Mo5 O18 76.9(2) . .
O14 Mo6 O22 71.98(18) . .
O19 Mo6 O14 78.4(2) . .
O19 Mo6 O22 85.2(2) . .
O19 Mo6 O25 147.7(2) . .
O20 Mo6 O14 97.7(2) . .
O20 Mo6 O19 102.0(3) . .
O20 Mo6 O21 105.2(3) . .
O20 Mo6 O22 166.2(2) . .
O20 Mo6 O25 96.7(2) . .
O21 Mo6 O14 157.0(2) . .
O21 Mo6 O19 98.4(3) . .
O21 Mo6 O22 85.1(2) . .
O21 Mo6 O25 101.8(3) . .
O25 Mo6 O14 73.16(19) . .
O25 Mo6 O22 71.84(19) . .
O15 Mo7 O14 78.0(2) 2_667 2_667
O15 Mo7 O22 146.6(2) 2_667 .
O15 Mo7 O25 84.3(2) 2_667 .
O22 Mo7 O14 72.5(2) . 2_667
O22 Mo7 O25 71.98(19) . .
O23 Mo7 O14 160.6(3) . 2_667
O23 Mo7 O15 101.2(3) . 2_667
O23 Mo7 O22 101.6(3) . .
O23 Mo7 O25 89.1(3) . .
O24 Mo7 O14 94.0(3) . 2_667
O24 Mo7 O15 100.6(3) . 2_667
O24 Mo7 O22 96.7(3) . .
O24 Mo7 O23 105.1(3) . .
O24 Mo7 O25 163.6(3) . .
O25 Mo7 O14 71.55(18) . 2_667
O14 Mo8 O14 75.5(2) . 2_667
O18 Mo8 O14 81.1(2) 2_667 2_667
O18 Mo8 O14 156.7(2) 2_667 .
O18 Mo8 O22 96.7(2) 2_667 2_667
O18 Mo8 O25 97.7(2) 2_667 .
O22 Mo8 O14 77.88(19) 2_667 2_667
O22 Mo8 O14 78.5(2) 2_667 .
O25 Mo8 O14 77.9(2) . .
O25 Mo8 O14 78.7(2) . 2_667
O25 Mo8 O22 150.1(2) . 2_667
O26 Mo8 O14 174.5(2) . 2_667
O26 Mo8 O14 99.2(2) . .
O26 Mo8 O18 104.2(3) . 2_667
O26 Mo8 O22 99.8(3) . 2_667
O26 Mo8 O25 101.8(3) . .
Mo2 O1 Mo1 109.7(2) 2_656 .
Mo2 O1 Mo4 110.4(3) 2_656 .
Mo4 O1 Mo1 103.3(2) . .
Mo1 O4 Mo4 104.3(2) . .
Mo2 O4 Mo1 108.6(2) . .
Mo2 O4 Mo4 111.0(2) . .
Mo2 O6 Mo3 117.1(2) . .
Mo1 O7 Mo3 116.7(3) 2_656 .
Mo3 O10 Mo4 117.3(3) . .
Mo1 O11 Mo2 98.25(18) 2_656 .
Mo1 O11 Mo3 86.00(15) 2_656 .
Mo1 O11 Mo4 162.4(2) 2_656 .
Mo2 O11 Mo1 92.38(18) 2_656 2_656
Mo2 O11 Mo2 104.7(2) 2_656 .
Mo2 O11 Mo3 163.4(3) 2_656 .
Mo2 O11 Mo3 91.85(16) . .
Mo2 O11 Mo4 91.87(17) 2_656 .
Mo2 O11 Mo4 97.13(18) . .
Mo4 O11 Mo3 85.08(16) . .
Mo6 O14 Mo5 85.86(16) . .
Mo6 O14 Mo7 163.4(2) . 2_667
Mo6 O14 Mo8 97.64(18) . 2_667
Mo7 O14 Mo5 84.75(16) 2_667 .
Mo7 O14 Mo8 96.33(18) 2_667 2_667
Mo8 O14 Mo5 163.7(2) . .
Mo8 O14 Mo5 91.83(16) 2_667 .
Mo8 O14 Mo6 92.93(18) . .
Mo8 O14 Mo7 92.24(17) . 2_667
Mo8 O14 Mo8 104.5(2) . 2_667
Mo7 O15 Mo5 117.0(3) 2_667 .
Mo8 O18 Mo5 117.9(3) 2_667 .
Mo6 O19 Mo5 116.9(3) . .
Mo7 O22 Mo6 103.4(2) . .
Mo8 O22 Mo6 109.2(2) 2_667 .
Mo8 O22 Mo7 110.8(3) 2_667 .
Mo6 O25 Mo7 103.6(2) . .
Mo8 O25 Mo6 109.7(2) . .
Mo8 O25 Mo7 110.2(2) . .
C1 N1 C11 125.0(8) . .
C3 N1 C1 109.2(7) . .
C3 N1 C11 125.8(7) . .
C2 N2 C4 126.4(7) . .
C3 N2 C2 108.0(7) . .
C3 N2 C4 125.6(7) . .
C7 N3 C6 125.6(7) . .
C9 N3 C6 126.3(7) . .
C9 N3 C7 108.1(7) . .
C8 N4 C10 125.8(7) . .
C9 N4 C8 108.6(7) . .
C9 N4 C10 125.6(8) . .
C12 N5 C22 126.6(9) . .
C14 N5 C12 107.9(8) . .
C14 N5 C22 125.5(8) . .
C13 N6 C15 126.7(8) . .
C14 N6 C13 107.8(8) . .
C14 N6 C15 125.6(7) . .
C18 N7 C17 124.1(7) . .
C20 N7 C17 126.9(7) . .
C20 N7 C18 109.0(7) . .
C19 N8 C21 125.0(7) . .
C20 N8 C19 109.6(8) . .
C20 N8 C21 125.5(8) . .
N1 C1 H1 126.8 . .
C2 C1 N1 106.3(8) . .
C2 C1 H1 126.8 . .
N2 C2 H2 126.3 . .
C1 C2 N2 107.4(8) . .
C1 C2 H2 126.3 . .
N1 C3 N2 109.1(7) . .
N1 C3 H3 125.4 . .
N2 C3 H3 125.4 . .
N2 C4 H4A 108.9 . .
N2 C4 H4B 108.9 . .
N2 C4 C5 113.3(7) . .
H4A C4 H4B 107.7 . .
C5 C4 H4A 108.9 . .
C5 C4 H4B 108.9 . .
C4 C5 H5A 108.6 . .
C4 C5 H5B 108.6 . .
C4 C5 C6 114.5(7) . .
H5A C5 H5B 107.6 . .
C6 C5 H5A 108.6 . .
C6 C5 H5B 108.6 . .
N3 C6 C5 110.7(7) . .
N3 C6 H6A 109.5 . .
N3 C6 H6B 109.5 . .
C5 C6 H6A 109.5 . .
C5 C6 H6B 109.5 . .
H6A C6 H6B 108.1 . .
N3 C7 H7 126.1 . .
C8 C7 N3 107.9(7) . .
C8 C7 H7 126.1 . .
N4 C8 H8 126.6 . .
C7 C8 N4 106.7(7) . .
C7 C8 H8 126.6 . .
N3 C9 H9 125.7 . .
N4 C9 N3 108.7(7) . .
N4 C9 H9 125.7 . .
N4 C10 H10A 109.5 . .
N4 C10 H10B 109.5 . .
N4 C10 H10C 109.5 . .
H10A C10 H10B 109.5 . .
H10A C10 H10C 109.5 . .
H10B C10 H10C 109.5 . .
N1 C11 H11A 109.5 . .
N1 C11 H11B 109.5 . .
N1 C11 H11C 109.5 . .
H11A C11 H11B 109.5 . .
H11A C11 H11C 109.5 . .
H11B C11 H11C 109.5 . .
N5 C12 H12 126.3 . .
C13 C12 N5 107.4(9) . .
C13 C12 H12 126.3 . .
N6 C13 H13 126.3 . .
C12 C13 N6 107.3(8) . .
C12 C13 H13 126.3 . .
N5 C14 H14 125.2 . .
N6 C14 N5 109.5(7) . .
N6 C14 H14 125.2 . .
N6 C15 H15A 108.9 . .
N6 C15 H15B 108.9 . .
N6 C15 C16 113.2(7) . .
H15A C15 H15B 107.8 . .
C16 C15 H15A 108.9 . .
C16 C15 H15B 108.9 . .
C15 C16 H16A 108.8 . .
C15 C16 H16B 108.8 . .
H16A C16 H16B 107.7 . .
C17 C16 C15 113.8(8) . .
C17 C16 H16A 108.8 . .
C17 C16 H16B 108.8 . .
N7 C17 C16 111.7(7) . .
N7 C17 H17A 109.3 . .
N7 C17 H17B 109.3 . .
C16 C17 H17A 109.3 . .
C16 C17 H17B 109.3 . .
H17A C17 H17B 107.9 . .
N7 C18 H18 126.6 . .
C19 C18 N7 106.9(8) . .
C19 C18 H18 126.6 . .
N8 C19 H19 126.6 . .
C18 C19 N8 106.8(7) . .
C18 C19 H19 126.6 . .
N7 C20 N8 107.7(8) . .
N7 C20 H20 126.1 . .
N8 C20 H20 126.1 . .
N8 C21 H21A 109.5 . .
N8 C21 H21B 109.5 . .
N8 C21 H21C 109.5 . .
H21A C21 H21B 109.5 . .
H21A C21 H21C 109.5 . .
H21B C21 H21C 109.5 . .
N5 C22 H22A 109.5 . .
N5 C22 H22B 109.5 . .
N5 C22 H22C 109.5 . .
H22A C22 H22B 109.5 . .
H22A C22 H22C 109.5 . .
H22B C22 H22C 109.5 . .

loop_
_geom_bond_atom_site_label_1
_geom_bond_atom_site_label_2
_geom_bond_distance
_geom_bond_site_symmetry_2
Mo1 Mo2 3.2086(9) .
Mo1 O1 2.348(5) .
Mo1 O2 1.702(6) .
Mo1 O3 1.700(6) .
Mo1 O4 2.006(5) .
Mo1 O7 1.897(5) 2_656
Mo1 O11 2.298(5) 2_656
Mo2 O1 1.936(5) 2_656
Mo2 O4 1.946(5) .
Mo2 O5 1.700(5) .
Mo2 O6 1.767(5) .
Mo2 O11 2.146(5) 2_656
Mo2 O11 2.345(5) .
Mo3 O6 2.278(5) .
Mo3 O7 1.928(5) .
Mo3 O8 1.698(6) .
Mo3 O9 1.701(6) .
Mo3 O10 1.908(5) .
Mo3 O11 2.472(5) .
Mo4 O1 2.008(5) .
Mo4 O4 2.323(5) .
Mo4 O10 1.916(5) .
Mo4 O11 2.355(5) .
Mo4 O12 1.696(6) .
Mo4 O13 1.700(6) .
Mo5 O14 2.470(5) .
Mo5 O15 1.922(6) .
Mo5 O16 1.694(6) .
Mo5 O17 1.708(6) .
Mo5 O18 2.305(5) .
Mo5 O19 1.919(6) .
Mo6 O14 2.297(5) .
Mo6 O19 1.894(5) .
Mo6 O20 1.704(6) .
Mo6 O21 1.713(6) .
Mo6 O22 2.351(5) .
Mo6 O25 2.002(5) .
Mo7 O14 2.359(5) 2_667
Mo7 O15 1.897(6) 2_667
Mo7 O22 2.000(5) .
Mo7 O23 1.700(6) .
Mo7 O24 1.700(6) .
Mo7 O25 2.346(5) .
Mo8 O14 2.368(5) 2_667
Mo8 O14 2.145(5) .
Mo8 O18 1.738(5) 2_667
Mo8 O22 1.947(5) 2_667
Mo8 O25 1.938(5) .
Mo8 O26 1.686(5) .
O1 Mo2 1.935(5) 2_656
O7 Mo1 1.897(5) 2_656
O11 Mo1 2.298(5) 2_656
O11 Mo2 2.146(5) 2_656
O14 Mo7 2.359(5) 2_667
O14 Mo8 2.368(5) 2_667
O15 Mo7 1.897(5) 2_667
O18 Mo8 1.738(5) 2_667
O22 Mo8 1.947(5) 2_667
N1 C1 1.374(11) .
N1 C3 1.322(11) .
N1 C11 1.465(12) .
N2 C2 1.381(11) .
N2 C3 1.327(10) .
N2 C4 1.469(10) .
N3 C6 1.457(10) .
N3 C7 1.370(10) .
N3 C9 1.326(10) .
N4 C8 1.375(11) .
N4 C9 1.323(10) .
N4 C10 1.467(11) .
N5 C12 1.372(11) .
N5 C14 1.323(11) .
N5 C22 1.471(12) .
N6 C13 1.381(11) .
N6 C14 1.315(11) .
N6 C15 1.472(11) .
N7 C17 1.460(11) .
N7 C18 1.386(10) .
N7 C20 1.331(11) .
N8 C19 1.375(12) .
N8 C20 1.332(10) .
N8 C21 1.471(12) .
C1 H1 0.9300 .
C1 C2 1.359(14) .
C2 H2 0.9300 .
C3 H3 0.9300 .
C4 H4A 0.9700 .
C4 H4B 0.9700 .
C4 C5 1.508(12) .
C5 H5A 0.9700 .
C5 H5B 0.9700 .
C5 C6 1.512(11) .
C6 H6A 0.9700 .
C6 H6B 0.9700 .
C7 H7 0.9300 .
C7 C8 1.337(13) .
C8 H8 0.9300 .
C9 H9 0.9300 .
C10 H10A 0.9600 .
C10 H10B 0.9600 .
C10 H10C 0.9600 .
C11 H11A 0.9600 .
C11 H11B 0.9600 .
C11 H11C 0.9600 .
C12 H12 0.9300 .
C12 C13 1.333(15) .
C13 H13 0.9300 .
C14 H14 0.9300 .
C15 H15A 0.9700 .
C15 H15B 0.9700 .
C15 C16 1.504(13) .
C16 H16A 0.9700 .
C16 H16B 0.9700 .
C16 C17 1.501(12) .
C17 H17A 0.9700 .
C17 H17B 0.9700 .
C18 H18 0.9300 .
C18 C19 1.350(13) .
C19 H19 0.9300 .
C20 H20 0.9300 .
C21 H21A 0.9600 .
C21 H21B 0.9600 .
C21 H21C 0.9600 .
C22 H22A 0.9600 .
C22 H22B 0.9600 .
C22 H22C 0.9600 .

loop_
_geom_torsion_atom_site_label_1
_geom_torsion_atom_site_label_2
_geom_torsion_atom_site_label_3
_geom_torsion_atom_site_label_4
_geom_torsion
_geom_torsion_site_symmetry_1
_geom_torsion_site_symmetry_2
_geom_torsion_site_symmetry_3
_geom_torsion_site_symmetry_4
Mo1 Mo2 O4 Mo4 -114.0(3) . . . .
Mo1 Mo2 O6 Mo3 -72.6(3) . . . .
Mo1 Mo2 O11 Mo1 -139.75(15) . . . 2_656
Mo1 Mo2 O11 Mo2 -45.08(15) . . . 2_656
Mo1 Mo2 O11 Mo3 134.02(12) . . . .
Mo1 Mo2 O11 Mo4 48.75(13) . . . .
Mo2 Mo1 O1 Mo2 57.26(19) . . . 2_656
Mo2 Mo1 O1 Mo4 -60.42(17) . . . .
Mo2 Mo1 O4 Mo4 118.3(3) . . . .
O1 Mo1 Mo2 O1 -73.7(3) . . . 2_656
O1 Mo1 Mo2 O4 73.6(3) . . . .
O1 Mo1 Mo2 O5 -176.8(2) . . . .
O1 Mo1 Mo2 O6 72.4(3) . . . .
O1 Mo1 Mo2 O11 -74.4(2) . . . 2_656
O1 Mo1 Mo2 O11 -1.30(18) . . . .
O1 Mo1 O4 Mo2 -97.0(2) . . . .
O1 Mo1 O4 Mo4 21.38(18) . . . .
O1 Mo2 O4 Mo1 63.3(5) 2_656 . . .
O1 Mo2 O4 Mo4 -50.7(5) 2_656 . . .
O1 Mo2 O6 Mo3 80.0(3) 2_656 . . .
O1 Mo2 O11 Mo1 -13.3(2) 2_656 . . 2_656
O1 Mo2 O11 Mo2 81.4(2) 2_656 . . 2_656
O1 Mo2 O11 Mo3 -99.5(2) 2_656 . . .
O1 Mo2 O11 Mo4 175.2(2) 2_656 . . .
O1 Mo4 O4 Mo1 -25.2(2) . . . .
O1 Mo4 O4 Mo2 91.5(3) . . . .
O1 Mo4 O10 Mo3 52.0(6) . . . .
O1 Mo4 O11 Mo1 121.5(8) . . . 2_656
O1 Mo4 O11 Mo2 17.52(19) . . . 2_656
O1 Mo4 O11 Mo2 -87.5(2) . . . .
O1 Mo4 O11 Mo3 -178.8(2) . . . .
O2 Mo1 Mo2 O1 -149.2(3) . . . 2_656
O2 Mo1 Mo2 O4 -1.9(4) . . . .
O2 Mo1 Mo2 O5 107.7(3) . . . .
O2 Mo1 Mo2 O6 -3.1(4) . . . .
O2 Mo1 Mo2 O11 -150.0(3) . . . 2_656
O2 Mo1 Mo2 O11 -76.8(3) . . . .
O2 Mo1 O1 Mo2 -165.7(3) . . . 2_656
O2 Mo1 O1 Mo4 76.6(3) . . . .
O2 Mo1 O4 Mo2 178.6(3) . . . .
O2 Mo1 O4 Mo4 -63.0(3) . . . .
O3 Mo1 Mo2 O1 104.4(3) . . . 2_656
O3 Mo1 Mo2 O4 -108.3(3) . . . .
O3 Mo1 Mo2 O5 1.3(3) . . . .
O3 Mo1 Mo2 O6 -109.5(3) . . . .
O3 Mo1 Mo2 O11 103.7(3) . . . 2_656
O3 Mo1 Mo2 O11 176.8(2) . . . .
O3 Mo1 O1 Mo2 50.2(10) . . . 2_656
O3 Mo1 O1 Mo4 -67.5(9) . . . .
O3 Mo1 O4 Mo2 72.5(3) . . . .
O3 Mo1 O4 Mo4 -169.2(2) . . . .
O4 Mo1 Mo2 O1 -147.3(3) . . . 2_656
O4 Mo1 Mo2 O5 109.6(3) . . . .
O4 Mo1 Mo2 O6 -1.1(3) . . . .
O4 Mo1 Mo2 O11 -148.0(3) . . . 2_656
O4 Mo1 Mo2 O11 -74.9(3) . . . .
O4 Mo1 O1 Mo2 92.8(3) . . . 2_656
O4 Mo1 O1 Mo4 -24.8(2) . . . .
O4 Mo2 O6 Mo3 -73.3(3) . . . .
O4 Mo2 O11 Mo1 -175.5(2) . . . 2_656
O4 Mo2 O11 Mo2 -80.9(2) . . . 2_656
O4 Mo2 O11 Mo3 98.23(19) . . . .
O4 Mo2 O11 Mo4 12.97(18) . . . .
O4 Mo4 O1 Mo1 21.21(17) . . . .
O4 Mo4 O1 Mo2 -96.0(2) . . . 2_656
O4 Mo4 O10 Mo3 95.0(3) . . . .
O4 Mo4 O11 Mo1 -162.2(8) . . . 2_656
O4 Mo4 O11 Mo2 93.9(2) . . . 2_656
O4 Mo4 O11 Mo2 -11.21(16) . . . .
O4 Mo4 O11 Mo3 -102.46(18) . . . .
O5 Mo2 O4 Mo1 -74.1(3) . . . .
O5 Mo2 O4 Mo4 171.9(3) . . . .
O5 Mo2 O6 Mo3 -177.7(3) . . . .
O5 Mo2 O11 Mo1 -89(2) . . . 2_656
O5 Mo2 O11 Mo2 6(2) . . . 2_656
O5 Mo2 O11 Mo3 -175(2) . . . .
O5 Mo2 O11 Mo4 100(2) . . . .
O6 Mo2 O4 Mo1 179.2(2) . . . .
O6 Mo2 O4 Mo4 65.2(3) . . . .
O6 Mo2 O11 Mo1 83.7(2) . . . 2_656
O6 Mo2 O11 Mo2 178.4(3) . . . 2_656
O6 Mo2 O11 Mo3 -2.5(2) . . . .
O6 Mo2 O11 Mo4 -87.8(2) . . . .
O6 Mo3 O7 Mo1 92.8(3) . . . 2_656
O6 Mo3 O10 Mo4 -93.9(3) . . . .
O6 Mo3 O11 Mo1 -96.07(19) . . . 2_656
O6 Mo3 O11 Mo2 2.08(16) . . . .
O6 Mo3 O11 Mo2 179.0(9) . . . 2_656
O6 Mo3 O11 Mo4 99.08(19) . . . .
O7 Mo1 Mo2 O1 2.7(3) 2_656 . . 2_656
O7 Mo1 Mo2 O4 149.9(3) 2_656 . . .
O7 Mo1 Mo2 O5 -100.5(3) 2_656 . . .
O7 Mo1 Mo2 O6 148.8(3) 2_656 . . .
O7 Mo1 Mo2 O11 1.9(3) 2_656 . . 2_656
O7 Mo1 Mo2 O11 75.1(2) 2_656 . . .
O7 Mo1 O1 Mo2 -65.3(3) 2_656 . . 2_656
O7 Mo1 O1 Mo4 177.1(3) 2_656 . . .
O7 Mo1 O4 Mo2 -53.4(5) 2_656 . . .
O7 Mo1 O4 Mo4 64.9(5) 2_656 . . .
O7 Mo3 O6 Mo2 -80.4(3) . . . .
O7 Mo3 O10 Mo4 -48.5(6) . . . .
O7 Mo3 O11 Mo1 -14.92(19) . . . 2_656
O7 Mo3 O11 Mo2 -99.8(8) . . . 2_656
O7 Mo3 O11 Mo2 83.2(2) . . . .
O7 Mo3 O11 Mo4 -179.8(2) . . . .
O8 Mo3 O6 Mo2 177.9(3) . . . .
O8 Mo3 O7 Mo1 -179.4(3) . . . 2_656
O8 Mo3 O10 Mo4 178.3(3) . . . .
O8 Mo3 O11 Mo1 -93.0(8) . . . 2_656
O8 Mo3 O11 Mo2 5.1(8) . . . .
O8 Mo3 O11 Mo2 -178.0(8) . . . 2_656
O8 Mo3 O11 Mo4 102.1(8) . . . .
O9 Mo3 O6 Mo2 -10.9(10) . . . .
O9 Mo3 O7 Mo1 -71.7(3) . . . 2_656
O9 Mo3 O10 Mo4 69.4(4) . . . .
O9 Mo3 O11 Mo1 81.7(2) . . . 2_656
O9 Mo3 O11 Mo2 179.9(2) . . . .
O9 Mo3 O11 Mo2 -3.2(9) . . . 2_656
O9 Mo3 O11 Mo4 -83.1(2) . . . .
O10 Mo3 O6 Mo2 74.3(3) . . . .
O10 Mo3 O7 Mo1 46.8(5) . . . 2_656
O10 Mo3 O11 Mo1 -179.3(2) . . . 2_656
O10 Mo3 O11 Mo2 95.8(8) . . . 2_656
O10 Mo3 O11 Mo2 -81.1(2) . . . .
O10 Mo3 O11 Mo4 15.9(2) . . . .
O10 Mo4 O1 Mo1 66.7(5) . . . .
O10 Mo4 O1 Mo2 -50.6(5) . . . 2_656
O10 Mo4 O4 Mo1 178.9(2) . . . .
O10 Mo4 O4 Mo2 -64.4(3) . . . .
O10 Mo4 O11 Mo1 -75.3(8) . . . 2_656
O10 Mo4 O11 Mo2 -179.3(2) . . . 2_656
O10 Mo4 O11 Mo2 75.7(2) . . . .
O10 Mo4 O11 Mo3 -15.6(2) . . . .
O11 Mo1 Mo2 O1 0.7(3) 2_656 . . 2_656
O11 Mo1 Mo2 O4 148.0(3) 2_656 . . .
O11 Mo1 Mo2 O5 -102.4(3) 2_656 . . .
O11 Mo1 Mo2 O6 146.9(3) 2_656 . . .
O11 Mo1 Mo2 O11 73.1(3) 2_656 . . .
O11 Mo1 O1 Mo2 14.4(2) 2_656 . . 2_656
O11 Mo1 O1 Mo4 -103.2(2) 2_656 . . .
O11 Mo1 O4 Mo2 -21.7(2) 2_656 . . .
O11 Mo1 O4 Mo4 96.7(2) 2_656 . . .
O11 Mo2 O4 Mo1 100.0(2) . . . .
O11 Mo2 O4 Mo1 22.8(2) 2_656 . . .
O11 Mo2 O4 Mo4 -14.0(2) . . . .
O11 Mo2 O4 Mo4 -91.2(2) 2_656 . . .
O11 Mo2 O6 Mo3 7.1(7) 2_656 . . .
O11 Mo2 O6 Mo3 3.1(2) . . . .
O11 Mo2 O11 Mo1 -94.7(2) 2_656 . . 2_656
O11 Mo2 O11 Mo2 0.0 2_656 . . 2_656
O11 Mo2 O11 Mo3 179.1(3) 2_656 . . .
O11 Mo2 O11 Mo4 93.8(2) 2_656 . . .
O11 Mo3 O6 Mo2 -3.1(2) . . . .
O11 Mo3 O7 Mo1 20.4(2) . . . 2_656
O11 Mo3 O10 Mo4 -22.1(3) . . . .
O11 Mo4 O1 Mo1 96.4(2) . . . .
O11 Mo4 O1 Mo2 -20.8(2) . . . 2_656
O11 Mo4 O4 Mo1 -102.3(2) . . . .
O11 Mo4 O4 Mo2 14.4(2) . . . .
O11 Mo4 O10 Mo3 23.0(3) . . . .
O12 Mo4 O1 Mo1 -65.2(3) . . . .
O12 Mo4 O1 Mo2 177.6(3) . . . 2_656
O12 Mo4 O4 Mo1 77.2(3) . . . .
O12 Mo4 O4 Mo2 -166.1(3) . . . .
O12 Mo4 O10 Mo3 -176.2(3) . . . .
O12 Mo4 O11 Mo1 -163.9(8) . . . 2_656
O12 Mo4 O11 Mo2 -12.9(8) . . . .
O12 Mo4 O11 Mo2 92.1(8) . . . 2_656
O12 Mo4 O11 Mo3 -104.2(8) . . . .
O13 Mo4 O1 Mo1 -172.7(2) . . . .
O13 Mo4 O1 Mo2 70.0(3) . . . 2_656
O13 Mo4 O4 Mo1 -76.1(8) . . . .
O13 Mo4 O4 Mo2 40.6(9) . . . .
O13 Mo4 O10 Mo3 -67.3(4) . . . .
O13 Mo4 O11 Mo1 25.6(8) . . . 2_656
O13 Mo4 O11 Mo2 176.6(2) . . . .
O13 Mo4 O11 Mo2 -78.3(3) . . . 2_656
O13 Mo4 O11 Mo3 85.3(2) . . . .
O14 Mo5 O15 Mo7 -21.1(3) . . . 2_667
O14 Mo5 O18 Mo8 -1.4(3) . . . 2_667
O14 Mo5 O19 Mo6 20.1(2) . . . .
O14 Mo6 O19 Mo5 -21.2(3) . . . .
O14 Mo6 O22 Mo7 102.8(2) . . . .
O14 Mo6 O22 Mo8 -15.3(2) . . . 2_667
O14 Mo6 O25 Mo7 -97.3(2) . . . .
O14 Mo6 O25 Mo8 20.4(2) . . . .
O14 Mo7 O22 Mo6 -97.0(2) 2_667 . . .
O14 Mo7 O22 Mo8 19.9(2) 2_667 . . 2_667
O14 Mo7 O25 Mo6 102.1(2) 2_667 . . .
O14 Mo7 O25 Mo8 -15.2(2) 2_667 . . .
O14 Mo8 O14 Mo5 -176.0(10) 2_667 . . .
O14 Mo8 O14 Mo6 98.7(2) 2_667 . . .
O14 Mo8 O14 Mo7 -97.1(2) 2_667 . . 2_667
O14 Mo8 O14 Mo8 0.003(2) 2_667 . . 2_667
O14 Mo8 O25 Mo6 -98.8(2) 2_667 . . .
O14 Mo8 O25 Mo6 -21.4(2) . . . .
O14 Mo8 O25 Mo7 92.0(2) . . . .
O14 Mo8 O25 Mo7 14.6(2) 2_667 . . .
O15 Mo5 O14 Mo6 -178.7(2) . . . .
O15 Mo5 O14 Mo7 15.0(2) . . . 2_667
O15 Mo5 O14 Mo8 95.0(9) . . . .
O15 Mo5 O14 Mo8 -81.2(2) . . . 2_667
O15 Mo5 O18 Mo8 76.8(3) . . . 2_667
O15 Mo5 O19 Mo6 47.3(5) . . . .
O15 Mo7 O22 Mo6 -68.1(5) 2_667 . . .
O15 Mo7 O22 Mo8 48.8(5) 2_667 . . 2_667
O15 Mo7 O25 Mo6 -178.7(3) 2_667 . . .
O15 Mo7 O25 Mo8 64.0(3) 2_667 . . .
O16 Mo5 O14 Mo6 -90.4(9) . . . .
O16 Mo5 O14 Mo7 103.3(9) . . . 2_667
O16 Mo5 O14 Mo8 -176.7(9) . . . .
O16 Mo5 O14 Mo8 7.1(9) . . . 2_667
O16 Mo5 O15 Mo7 176.5(3) . . . 2_667
O16 Mo5 O18 Mo8 -179.6(3) . . . 2_667
O16 Mo5 O19 Mo6 -176.8(3) . . . .
O17 Mo5 O14 Mo6 82.7(2) . . . .
O17 Mo5 O14 Mo7 -83.6(2) . . . 2_667
O17 Mo5 O14 Mo8 -179.8(2) . . . 2_667
O17 Mo5 O14 Mo8 -3.6(9) . . . .
O17 Mo5 O15 Mo7 68.6(4) . . . 2_667
O17 Mo5 O18 Mo8 -3.6(9) . . . 2_667
O17 Mo5 O19 Mo6 -69.8(3) . . . .
O18 Mo5 O14 Mo6 -96.59(19) . . . .
O18 Mo5 O14 Mo7 97.13(19) . . . 2_667
O18 Mo5 O14 Mo8 0.94(16) . . . 2_667
O18 Mo5 O14 Mo8 177.1(9) . . . .
O18 Mo5 O15 Mo7 -92.6(3) . . . 2_667
O18 Mo5 O19 Mo6 91.8(3) . . . .
O18 Mo8 O14 Mo5 -175.9(7) 2_667 . . .
O18 Mo8 O14 Mo6 98.8(6) 2_667 . . .
O18 Mo8 O14 Mo7 -97.0(6) 2_667 . . 2_667
O18 Mo8 O14 Mo8 0.2(7) 2_667 . . 2_667
O18 Mo8 O25 Mo6 -178.1(3) 2_667 . . .
O18 Mo8 O25 Mo7 -64.7(3) 2_667 . . .
O19 Mo5 O14 Mo6 -14.65(19) . . . .
O19 Mo5 O14 Mo7 179.1(2) . . . 2_667
O19 Mo5 O14 Mo8 82.9(2) . . . 2_667
O19 Mo5 O14 Mo8 -100.9(9) . . . .
O19 Mo5 O15 Mo7 -48.2(6) . . . 2_667
O19 Mo5 O18 Mo8 -78.7(3) . . . 2_667
O19 Mo6 O14 Mo5 14.54(19) . . . .
O19 Mo6 O14 Mo7 70.3(8) . . . 2_667
O19 Mo6 O14 Mo8 178.2(2) . . . .
O19 Mo6 O14 Mo8 -76.8(2) . . . 2_667
O19 Mo6 O22 Mo7 -177.9(3) . . . .
O19 Mo6 O22 Mo8 64.1(3) . . . 2_667
O19 Mo6 O25 Mo7 -68.0(5) . . . .
O19 Mo6 O25 Mo8 49.6(5) . . . .
O20 Mo6 O14 Mo5 -86.2(2) . . . .
O20 Mo6 O14 Mo7 -30.5(8) . . . 2_667
O20 Mo6 O14 Mo8 -177.5(2) . . . 2_667
O20 Mo6 O14 Mo8 77.5(2) . . . .
O20 Mo6 O19 Mo5 74.4(3) . . . .
O20 Mo6 O22 Mo7 59.9(11) . . . .
O20 Mo6 O22 Mo8 -58.2(11) . . . 2_667
O20 Mo6 O25 Mo7 166.6(3) . . . .
O20 Mo6 O25 Mo8 -75.7(3) . . . .
O21 Mo6 O14 Mo5 98.7(6) . . . .
O21 Mo6 O14 Mo7 154.5(8) . . . 2_667
O21 Mo6 O14 Mo8 -97.6(6) . . . .
O21 Mo6 O14 Mo8 7.4(7) . . . 2_667
O21 Mo6 O19 Mo5 -178.1(3) . . . .
O21 Mo6 O22 Mo7 -79.0(3) . . . .
O21 Mo6 O22 Mo8 163.0(3) . . . 2_667
O21 Mo6 O25 Mo7 59.5(3) . . . .
O21 Mo6 O25 Mo8 177.2(3) . . . .
O22 Mo6 O14 Mo5 103.19(18) . . . .
O22 Mo6 O14 Mo7 158.9(8) . . . 2_667
O22 Mo6 O14 Mo8 11.89(16) . . . 2_667
O22 Mo6 O14 Mo8 -93.12(19) . . . .
O22 Mo6 O19 Mo5 -93.8(3) . . . .
O22 Mo6 O25 Mo7 -21.24(18) . . . .
O22 Mo6 O25 Mo8 96.4(3) . . . .
O22 Mo7 O25 Mo6 25.2(2) . . . .
O22 Mo7 O25 Mo8 -92.1(3) . . . .
O22 Mo8 O14 Mo5 -95.7(9) 2_667 . . .
O22 Mo8 O14 Mo6 179.0(2) 2_667 . . .
O22 Mo8 O14 Mo7 -16.83(19) 2_667 . . 2_667
O22 Mo8 O14 Mo8 80.3(2) 2_667 . . 2_667
O22 Mo8 O25 Mo6 -59.9(5) 2_667 . . .
O22 Mo8 O25 Mo7 53.5(5) 2_667 . . .
O23 Mo7 O22 Mo6 64.0(3) . . . .
O23 Mo7 O22 Mo8 -179.1(3) . . . 2_667
O23 Mo7 O25 Mo6 -77.3(3) . . . .
O23 Mo7 O25 Mo8 165.4(3) . . . .
O24 Mo7 O22 Mo6 170.9(3) . . . .
O24 Mo7 O22 Mo8 -72.2(3) . . . 2_667
O24 Mo7 O25 Mo6 72.9(9) . . . .
O24 Mo7 O25 Mo8 -44.4(10) . . . .
O25 Mo6 O14 Mo5 179.1(2) . . . .
O25 Mo6 O14 Mo7 -125.2(8) . . . 2_667
O25 Mo6 O14 Mo8 -17.24(19) . . . .
O25 Mo6 O14 Mo8 87.8(2) . . . 2_667
O25 Mo6 O19 Mo5 -49.7(5) . . . .
O25 Mo6 O22 Mo7 25.1(2) . . . .
O25 Mo6 O22 Mo8 -92.9(3) . . . 2_667
O25 Mo7 O22 Mo6 -21.22(18) . . . .
O25 Mo7 O22 Mo8 95.7(3) . . . 2_667
O25 Mo8 O14 Mo5 102.7(9) . . . .
O25 Mo8 O14 Mo6 17.43(19) . . . .
O25 Mo8 O14 Mo7 -178.4(2) . . . 2_667
O25 Mo8 O14 Mo8 -81.2(2) . . . 2_667
O26 Mo8 O14 Mo5 2.5(9) . . . .
O26 Mo8 O14 Mo6 -82.8(2) . . . .
O26 Mo8 O14 Mo7 81.4(2) . . . 2_667
O26 Mo8 O14 Mo8 178.5(2) . . . 2_667
O26 Mo8 O25 Mo6 75.6(3) . . . .
O26 Mo8 O25 Mo7 -171.0(2) . . . .
N1 C1 C2 N2 -0.8(10) . . . .
N2 C4 C5 C6 -69.2(10) . . . .
N3 C7 C8 N4 0.8(9) . . . .
N5 C12 C13 N6 -0.4(11) . . . .
N6 C15 C16 C17 -69.4(10) . . . .
N7 C18 C19 N8 -0.3(10) . . . .
C1 N1 C3 N2 -0.9(9) . . . .
C2 N2 C3 N1 0.4(9) . . . .
C2 N2 C4 C5 83.3(10) . . . .
C3 N1 C1 C2 1.1(10) . . . .
C3 N2 C2 C1 0.3(10) . . . .
C3 N2 C4 C5 -97.7(9) . . . .
C4 N2 C2 C1 179.4(8) . . . .
C4 N2 C3 N1 -178.8(7) . . . .
C4 C5 C6 N3 -171.4(7) . . . .
C6 N3 C7 C8 -179.4(7) . . . .
C6 N3 C9 N4 179.2(7) . . . .
C7 N3 C6 C5 69.4(10) . . . .
C7 N3 C9 N4 0.9(9) . . . .
C8 N4 C9 N3 -0.4(9) . . . .
C9 N3 C6 C5 -108.6(9) . . . .
C9 N3 C7 C8 -1.1(9) . . . .
C9 N4 C8 C7 -0.3(9) . . . .
C10 N4 C8 C7 178.6(8) . . . .
C10 N4 C9 N3 -179.2(7) . . . .
C11 N1 C1 C2 -177.3(9) . . . .
C11 N1 C3 N2 177.5(8) . . . .
C12 N5 C14 N6 -0.8(10) . . . .
C13 N6 C14 N5 0.6(10) . . . .
C13 N6 C15 C16 86.5(11) . . . .
C14 N5 C12 C13 0.7(11) . . . .
C14 N6 C13 C12 -0.1(11) . . . .
C14 N6 C15 C16 -93.1(10) . . . .
C15 N6 C13 C12 -179.8(8) . . . .
C15 N6 C14 N5 -179.8(7) . . . .
C15 C16 C17 N7 -171.7(7) . . . .
C17 N7 C18 C19 180.0(7) . . . .
C17 N7 C20 N8 -179.9(7) . . . .
C18 N7 C17 C16 68.2(10) . . . .
C18 N7 C20 N8 -0.1(10) . . . .
C19 N8 C20 N7 0.0(10) . . . .
C20 N7 C17 C16 -112.1(9) . . . .
C20 N7 C18 C19 0.3(10) . . . .
C20 N8 C19 C18 0.2(10) . . . .
C21 N8 C19 C18 -179.5(8) . . . .
C21 N8 C20 N7 179.7(8) . . . .
C22 N5 C12 C13 179.2(9) . . . .
C22 N5 C14 N6 -179.3(8) . . . .
